data_1564381
loop_
_publ_author_name
'Opalade, Adedamola A.'
'Parham, Josh D.'
'Day, Victor W.'
'Jackson, Timothy A.'

_publ_section_title
;
 Characterization and Chemical Reactivity of Room-Temperature-Stable
 MnIII-alkylperoxo Complexes
;
_journal_name_full 'Chemical Science'
_journal_paper_doi 10.1039/D1SC01976G
_journal_year 2021
_chemical_formula_sum 'C37 H38 F3 Mn N6 O6 S'
_chemical_formula_weight 806.73
_space_group_crystal_system triclinic
_space_group_IT_number 2
_space_group_name_Hall '-P 1'
_space_group_name_H-M_alt 'P -1'
_atom_sites_solution_hydrogens geom
_audit_creation_method SHELXL-2014/7
_audit_update_record
;
2020-12-07 deposited with the CCDC.	2021-08-20 downloaded from the CCDC.
;
_cell_angle_alpha 81.779(3)
_cell_angle_beta 82.588(3)
_cell_angle_gamma 72.703(3)
_cell_formula_units_Z 2
_cell_length_a 8.8894(4)
_cell_length_b 12.1129(5)
_cell_length_c 18.7531(9)
_cell_measurement_reflns_used 5705
_cell_measurement_temperature 200(2)
_cell_measurement_theta_max 69.08
_cell_measurement_theta_min 2.39
_cell_volume 1900.13(15)
_computing_cell_refinement 'Bruker SAINT'
_computing_data_collection 'Bruker APEX2'
_computing_data_reduction 'Bruker SAINT'
_computing_molecular_graphics 'Bruker SHELXTL'
_computing_publication_material 'Bruker SHELXTL'
_computing_structure_refinement 'SHELXL-2014/7 (Sheldrick, 2014)'
_computing_structure_solution 'SHELXS-97 (Sheldrick 2008)'
_diffrn_ambient_temperature 200(2)
_diffrn_measured_fraction_theta_full 0.960
_diffrn_measured_fraction_theta_max 0.921
_diffrn_measurement_device_type 'Bruker APEX-II CCD'
_diffrn_measurement_method '\f and \w scans'
_diffrn_radiation_type CuK\a
_diffrn_radiation_wavelength 1.54178
_diffrn_reflns_av_R_equivalents 0.0576
_diffrn_reflns_av_unetI/netI 0.0422
_diffrn_reflns_Laue_measured_fraction_full 0.960
_diffrn_reflns_Laue_measured_fraction_max 0.921
_diffrn_reflns_limit_h_max 10
_diffrn_reflns_limit_h_min -10
_diffrn_reflns_limit_k_max 14
_diffrn_reflns_limit_k_min -14
_diffrn_reflns_limit_l_max 22
_diffrn_reflns_limit_l_min -22
_diffrn_reflns_number 30272
_diffrn_reflns_point_group_measured_fraction_full 0.960
_diffrn_reflns_point_group_measured_fraction_max 0.921
_diffrn_reflns_theta_full 66.000
_diffrn_reflns_theta_max 70.328
_diffrn_reflns_theta_min 2.390
_diffrn_source 'Bruker MicroStar microfocus rotating anode'
_exptl_absorpt_coefficient_mu 3.924
_exptl_absorpt_correction_T_max 0.7533
_exptl_absorpt_correction_T_min 0.5237
_exptl_absorpt_correction_type multi-scan
_exptl_crystal_colour green
_exptl_crystal_density_diffrn 1.410
_exptl_crystal_description 'Rectangular parallelepiped'
_exptl_crystal_F_000 836
_exptl_crystal_size_max 0.140
_exptl_crystal_size_mid 0.020
_exptl_crystal_size_min 0.010
_refine_diff_density_max 1.001
_refine_diff_density_min -0.456
_refine_diff_density_rms 0.095
_refine_ls_extinction_method none
_refine_ls_goodness_of_fit_ref 1.081
_refine_ls_hydrogen_treatment constr
_refine_ls_matrix_type full
_refine_ls_number_parameters 492
_refine_ls_number_reflns 6685
_refine_ls_number_restraints 2
_refine_ls_restrained_S_all 1.082
_refine_ls_R_factor_all 0.0873
_refine_ls_R_factor_gt 0.0766
_refine_ls_shift/su_max 0.000
_refine_ls_shift/su_mean 0.000
_refine_ls_structure_factor_coef Fsqd
_refine_ls_weighting_details 'w=1/[\s^2^(Fo^2^)+(0.1161P)^2^+4.2876P] where P=(Fo^2^+2Fc^2^)/3'
_refine_ls_weighting_scheme calc
_refine_ls_wR_factor_gt 0.2200
_refine_ls_wR_factor_ref 0.2282
_reflns_Friedel_coverage 0.000
_reflns_number_gt 5711
_reflns_number_total 6685
_reflns_threshold_expression 'I > 2\s(I)'
_cod_data_source_file d1sc01976g2.cif
_cod_data_source_block q05l
_cod_database_code 1564381
_shelx_shelxl_version_number 2014/7
_shelx_space_group_comment
; 
The symmetry employed for this shelxl refinement is uniquely defined 
by the following loop, which should always be used as a source of 
symmetry information in preference to the above space-group names. 
They are only intended as comments. 
;
_shelx_estimated_absorpt_t_min 0.610
_shelx_estimated_absorpt_t_max 0.962

loop_
_space_group_symop_operation_xyz
'x, y, z'
'-x, -y, -z'

loop_
_atom_site_label
_atom_site_type_symbol
_atom_site_fract_x
_atom_site_fract_y
_atom_site_fract_z
_atom_site_U_iso_or_equiv
_atom_site_adp_type
_atom_site_occupancy
_atom_site_site_symmetry_order
_atom_site_calc_flag
_atom_site_refinement_flags_posn
_atom_site_refinement_flags_adp
_atom_site_refinement_flags_occupancy
_atom_site_disorder_assembly
_atom_site_disorder_group
Mn Mn 0.40536(8) 0.21680(6) 0.31592(4) 0.0293(2) Uani 1 1 d . . . . .
O1 O 0.3138(4) 0.2519(3) 0.22934(16) 0.0347(7) Uani 1 1 d . . . . .
O2 O 0.3261(4) 0.3653(3) 0.19386(18) 0.0429(8) Uani 1 1 d . . . . .
O3 O 0.6734(5) 0.0295(4) 0.4762(2) 0.0623(11) Uani 1 1 d . . . . .
N1 N 0.2822(5) 0.3592(3) 0.36713(19) 0.0350(8) Uani 1 1 d . . . . .
N2 N 0.4951(4) 0.1729(4) 0.4092(2) 0.0376(9) Uani 1 1 d . . . . .
N3 N 0.5569(5) 0.0533(4) 0.2940(2) 0.0442(10) Uani 1 1 d . . . . .
N4 N 0.6301(5) 0.2678(4) 0.2717(2) 0.0470(11) Uani 1 1 d . . . . .
N5 N 0.2494(4) 0.0834(3) 0.34809(19) 0.0339(8) Uani 1 1 d . . . . .
C1 C 0.1691(6) 0.4519(5) 0.3418(3) 0.0456(12) Uani 1 1 d . . . . .
H1 H 0.1353 0.4527 0.2956 0.055 Uiso 1 1 calc R U . . .
C2 C 0.0985(9) 0.5479(5) 0.3810(3) 0.0658(17) Uani 1 1 d . . . . .
H2 H 0.0188 0.6126 0.3617 0.079 Uiso 1 1 calc R U . . .
C3 C 0.1474(10) 0.5458(6) 0.4476(4) 0.076(2) Uani 1 1 d . . . . .
H3 H 0.1008 0.6100 0.4747 0.091 Uiso 1 1 calc R U . . .
C4 C 0.2652(9) 0.4505(5) 0.4766(3) 0.0587(15) Uani 1 1 d . . . . .
C5 C 0.3233(10) 0.4422(7) 0.5446(3) 0.073(2) Uani 1 1 d . . . . .
H5 H 0.2820 0.5035 0.5744 0.087 Uiso 1 1 calc R U . . .
C6 C 0.4379(9) 0.3463(7) 0.5667(3) 0.0693(19) Uani 1 1 d . . . . .
H6 H 0.4752 0.3413 0.6127 0.083 Uiso 1 1 calc R U . . .
C7 C 0.5040(8) 0.2539(6) 0.5244(3) 0.0571(15) Uani 1 1 d . . . . .
H7 H 0.5867 0.1891 0.5413 0.068 Uiso 1 1 calc R U . . .
C8 C 0.4489(6) 0.2571(5) 0.4583(2) 0.0407(11) Uani 1 1 d . . . . .
C9 C 0.3292(6) 0.3570(4) 0.4345(2) 0.0414(11) Uani 1 1 d . . . . .
C10 C 0.6010(6) 0.0676(5) 0.4222(3) 0.0455(12) Uani 1 1 d . . . . .
C11 C 0.6243(6) -0.0088(5) 0.3630(3) 0.0490(13) Uani 1 1 d . . . . .
H11A H 0.5748 -0.0721 0.3806 0.059 Uiso 1 1 calc R U . . .
H11B H 0.7391 -0.0452 0.3525 0.059 Uiso 1 1 calc R U . . .
C12 C 0.6864(7) 0.0751(6) 0.2386(3) 0.0604(17) Uani 1 1 d . . . . .
H12A H 0.7768 0.0037 0.2383 0.072 Uiso 1 1 calc R U . . .
H12B H 0.6470 0.0924 0.1900 0.072 Uiso 1 1 calc R U . . .
C13 C 0.7417(6) 0.1734(6) 0.2532(3) 0.0589(17) Uani 1 1 d . . . . .
C14 C 0.9019(7) 0.1712(9) 0.2419(4) 0.088(3) Uani 1 1 d . U . . .
H14 H 0.9821 0.1025 0.2308 0.106 Uiso 1 1 calc R U . . .
C15 C 0.9385(9) 0.2729(10) 0.2474(4) 0.094(3) Uani 1 1 d . U . . .
H15 H 1.0461 0.2735 0.2409 0.113 Uiso 1 1 calc R U . . .
C16 C 0.8240(10) 0.3721(10) 0.2621(4) 0.089(3) Uani 1 1 d . . . . .
H16 H 0.8504 0.4421 0.2636 0.107 Uiso 1 1 calc R U . . .
C17 C 0.6675(8) 0.3691(7) 0.2748(3) 0.0659(18) Uani 1 1 d . U . . .
C18 C 0.4647(7) -0.0103(5) 0.2652(3) 0.0494(13) Uani 1 1 d . . . . .
H18A H 0.5300 -0.0914 0.2609 0.059 Uiso 1 1 calc R U . . .
H18B H 0.4366 0.0267 0.2163 0.059 Uiso 1 1 calc R U . . .
C19 C 0.3161(6) -0.0109(4) 0.3135(3) 0.0417(11) Uani 1 1 d . . . . .
C20 C 0.2537(8) -0.1047(5) 0.3211(3) 0.0554(14) Uani 1 1 d . . . . .
H20 H 0.3060 -0.1717 0.2972 0.066 Uiso 1 1 calc R U . . .
C21 C 0.1141(8) -0.0984(5) 0.3641(3) 0.0587(16) Uani 1 1 d . . . . .
H21 H 0.0660 -0.1596 0.3685 0.070 Uiso 1 1 calc R U . . .
C22 C 0.0463(6) -0.0037(5) 0.3999(3) 0.0490(13) Uani 1 1 d . . . . .
H22 H -0.0486 0.0005 0.4306 0.059 Uiso 1 1 calc R U . . .
C23 C 0.1153(6) 0.0882(4) 0.3921(2) 0.0384(10) Uani 1 1 d . . . . .
C24 C 0.5404(10) 0.4757(7) 0.2887(4) 0.0738(19) Uani 1 1 d . U . . .
H24A H 0.5765 0.5439 0.2690 0.111 Uiso 1 1 calc R U . . .
H24B H 0.5129 0.4769 0.3410 0.111 Uiso 1 1 calc R U . . .
H24C H 0.4471 0.4775 0.2654 0.111 Uiso 1 1 calc R U . . .
C25 C 0.0471(6) 0.1912(5) 0.4324(3) 0.0490(13) Uani 1 1 d . . . . .
H25A H -0.0522 0.1856 0.4600 0.074 Uiso 1 1 calc R U . . .
H25B H 0.0264 0.2620 0.3982 0.074 Uiso 1 1 calc R U . . .
H25C H 0.1220 0.1942 0.4656 0.074 Uiso 1 1 calc R U . . .
C26 C 0.3323(7) 0.3657(5) 0.1161(3) 0.0470(12) Uani 1 1 d . . . . .
C27 C 0.3240(10) 0.4920(6) 0.0902(4) 0.081(2) Uani 1 1 d . . . . .
H27A H 0.3357 0.5029 0.0372 0.122 Uiso 1 1 calc R U . . .
H27B H 0.4094 0.5122 0.1089 0.122 Uiso 1 1 calc R U . . .
H27C H 0.2217 0.5424 0.1079 0.122 Uiso 1 1 calc R U . . .
C28 C 0.1835(7) 0.3415(7) 0.0970(3) 0.0691(19) Uani 1 1 d . . . . .
H28A H 0.1787 0.3556 0.0445 0.104 Uiso 1 1 calc R U . . .
H28B H 0.0896 0.3932 0.1208 0.104 Uiso 1 1 calc R U . . .
H28C H 0.1871 0.2604 0.1136 0.104 Uiso 1 1 calc R U . . .
C29 C 0.4855(7) 0.2805(5) 0.0889(3) 0.0515(13) Uani 1 1 d . . . . .
C30 C 0.6304(7) 0.3046(7) 0.0905(3) 0.0644(17) Uani 1 1 d . . . . .
H30 H 0.6302 0.3748 0.1076 0.077 Uiso 1 1 calc R U . . .
C31 C 0.7720(9) 0.2293(10) 0.0681(4) 0.090(3) Uani 1 1 d . . . . .
H31 H 0.8689 0.2467 0.0695 0.108 Uiso 1 1 calc R U . . .
C32 C 0.7702(12) 0.1279(10) 0.0435(5) 0.101(3) Uani 1 1 d . . . . .
H32 H 0.8676 0.0755 0.0275 0.121 Uiso 1 1 calc R U . . .
C33 C 0.6326(13) 0.1006(8) 0.0414(4) 0.095(3) Uani 1 1 d . . . . .
H33 H 0.6346 0.0298 0.0245 0.114 Uiso 1 1 calc R U . . .
C34 C 0.4881(10) 0.1780(6) 0.0644(3) 0.0705(18) Uani 1 1 d . . . . .
H34 H 0.3919 0.1596 0.0630 0.085 Uiso 1 1 calc R U . . .
S S 0.8465(2) 0.70923(13) 0.22159(9) 0.0679(5) Uani 1 1 d . . . . .
F11 F 0.7602(10) 0.6536(8) 0.1089(4) 0.165(3) Uani 1 1 d . . . . .
F12 F 0.6930(9) 0.8385(7) 0.1183(4) 0.167(3) Uani 1 1 d . . . . .
F13 F 0.9309(10) 0.7445(9) 0.0853(4) 0.196(4) Uani 1 1 d . . . . .
O11 O 0.8959(10) 0.8025(6) 0.2370(5) 0.143(3) Uani 1 1 d . . . . .
O12 O 0.9634(9) 0.6006(5) 0.2228(4) 0.110(2) Uani 1 1 d . . . . .
O13 O 0.6912(10) 0.7091(5) 0.2549(3) 0.113(2) Uani 1 1 d . . . . .
C35 C 0.8089(13) 0.7389(11) 0.1295(5) 0.110(3) Uani 1 1 d . . . . .
N1S N 0.7853(11) 0.0008(7) -0.1322(4) 0.103(2) Uani 1 1 d . . . . .
C1S C 0.7491(11) 0.0998(8) -0.1371(4) 0.082(2) Uani 1 1 d . . . . .
C2S C 0.7040(15) 0.2247(8) -0.1420(6) 0.109(3) Uani 1 1 d . . . . .
H2SA H 0.7901 0.2533 -0.1682 0.163 Uiso 1 1 calc R U . . .
H2SB H 0.6824 0.2492 -0.0932 0.163 Uiso 1 1 calc R U . . .
H2SC H 0.6086 0.2568 -0.1678 0.163 Uiso 1 1 calc R U . . .

loop_
_atom_site_aniso_label
_atom_site_aniso_U_11
_atom_site_aniso_U_22
_atom_site_aniso_U_33
_atom_site_aniso_U_23
_atom_site_aniso_U_13
_atom_site_aniso_U_12
Mn 0.0253(3) 0.0333(4) 0.0281(4) 0.0030(3) -0.0062(2) -0.0079(3)
O1 0.0347(16) 0.0411(17) 0.0294(16) 0.0064(13) -0.0085(12) -0.0151(14)
O2 0.054(2) 0.0339(17) 0.0378(18) 0.0029(14) -0.0046(15) -0.0108(15)
O3 0.049(2) 0.082(3) 0.043(2) 0.018(2) -0.0164(17) -0.005(2)
N1 0.043(2) 0.038(2) 0.0282(19) -0.0021(15) -0.0049(15) -0.0180(18)
N2 0.0316(19) 0.050(2) 0.031(2) 0.0094(17) -0.0086(15) -0.0157(18)
N3 0.039(2) 0.044(2) 0.039(2) 0.0040(18) 0.0052(17) -0.0033(18)
N4 0.029(2) 0.078(3) 0.036(2) 0.015(2) -0.0099(16) -0.025(2)
N5 0.0352(19) 0.037(2) 0.0313(19) 0.0047(15) -0.0061(15) -0.0155(17)
C1 0.053(3) 0.042(3) 0.042(3) -0.005(2) -0.011(2) -0.009(2)
C2 0.087(5) 0.043(3) 0.056(4) -0.014(3) -0.015(3) 0.007(3)
C3 0.111(6) 0.054(4) 0.055(4) -0.022(3) -0.010(4) -0.003(4)
C4 0.086(4) 0.058(3) 0.037(3) -0.011(2) -0.008(3) -0.025(3)
C5 0.113(6) 0.072(4) 0.045(3) -0.010(3) -0.021(4) -0.036(4)
C6 0.099(5) 0.093(5) 0.032(3) -0.005(3) -0.017(3) -0.048(5)
C7 0.064(4) 0.079(4) 0.037(3) 0.012(3) -0.015(2) -0.039(3)
C8 0.044(3) 0.056(3) 0.028(2) 0.006(2) -0.0070(19) -0.027(2)
C9 0.053(3) 0.047(3) 0.030(2) 0.001(2) -0.006(2) -0.025(2)
C10 0.033(2) 0.057(3) 0.040(3) 0.014(2) -0.007(2) -0.011(2)
C11 0.034(2) 0.051(3) 0.050(3) 0.015(2) -0.006(2) -0.003(2)
C12 0.041(3) 0.068(4) 0.046(3) 0.011(3) 0.011(2) 0.010(3)
C13 0.031(2) 0.090(5) 0.044(3) 0.032(3) -0.007(2) -0.016(3)
C14 0.032(3) 0.141(7) 0.064(4) 0.052(4) -0.010(3) -0.010(4)
C15 0.051(4) 0.172(8) 0.066(4) 0.062(5) -0.023(3) -0.069(6)
C16 0.066(5) 0.150(8) 0.069(4) 0.042(5) -0.034(4) -0.071(6)
C17 0.069(4) 0.110(5) 0.040(3) 0.026(3) -0.022(3) -0.065(4)
C18 0.063(3) 0.036(3) 0.041(3) -0.004(2) -0.002(2) -0.002(2)
C19 0.054(3) 0.035(2) 0.036(3) 0.0041(19) -0.011(2) -0.012(2)
C20 0.082(4) 0.039(3) 0.049(3) 0.001(2) -0.021(3) -0.021(3)
C21 0.079(4) 0.052(3) 0.058(4) 0.013(3) -0.025(3) -0.039(3)
C22 0.043(3) 0.062(3) 0.048(3) 0.018(3) -0.015(2) -0.031(3)
C23 0.035(2) 0.049(3) 0.033(2) 0.009(2) -0.0102(18) -0.019(2)
C24 0.096(5) 0.083(5) 0.063(4) -0.006(3) -0.004(4) -0.060(4)
C25 0.037(3) 0.064(3) 0.044(3) 0.000(2) 0.004(2) -0.017(2)
C26 0.054(3) 0.049(3) 0.030(2) 0.007(2) -0.002(2) -0.009(2)
C27 0.098(6) 0.053(4) 0.066(4) 0.020(3) 0.010(4) 0.000(4)
C28 0.048(3) 0.112(6) 0.040(3) -0.001(3) -0.012(2) -0.014(4)
C29 0.048(3) 0.065(4) 0.033(3) 0.007(2) 0.002(2) -0.012(3)
C30 0.052(3) 0.088(5) 0.046(3) 0.013(3) -0.001(3) -0.020(3)
C31 0.055(4) 0.146(9) 0.050(4) 0.014(5) 0.003(3) -0.016(5)
C32 0.081(6) 0.125(8) 0.060(5) -0.002(5) 0.020(4) 0.011(6)
C33 0.120(8) 0.081(5) 0.060(5) -0.017(4) 0.007(5) 0.007(5)
C34 0.087(5) 0.067(4) 0.054(4) -0.013(3) 0.003(3) -0.016(4)
S 0.0917(12) 0.0373(7) 0.0663(10) -0.0056(6) -0.0195(9) -0.0006(7)
F11 0.175(7) 0.199(8) 0.125(5) -0.074(5) -0.056(5) -0.013(6)
F12 0.166(6) 0.152(6) 0.115(5) 0.044(4) -0.037(4) 0.040(5)
F13 0.160(7) 0.266(11) 0.103(5) 0.023(5) 0.049(5) -0.014(7)
O11 0.142(6) 0.069(4) 0.233(9) -0.054(5) -0.064(6) -0.015(4)
O12 0.138(5) 0.053(3) 0.121(5) -0.018(3) -0.065(4) 0.027(3)
O13 0.175(7) 0.067(3) 0.085(4) -0.006(3) 0.042(4) -0.037(4)
C35 0.102(7) 0.125(8) 0.073(6) 0.008(6) 0.001(5) 0.000(6)
N1S 0.139(7) 0.082(5) 0.089(5) -0.024(4) -0.008(5) -0.026(5)
C1S 0.109(6) 0.075(5) 0.067(5) -0.017(4) -0.014(4) -0.029(5)
C2S 0.148(10) 0.088(6) 0.100(7) -0.010(5) -0.022(6) -0.043(6)

loop_
_atom_type_symbol
_atom_type_description
_atom_type_scat_dispersion_real
_atom_type_scat_dispersion_imag
_atom_type_scat_source
C C 0.0181 0.0091 'International Tables Vol C Tables 4.2.6.8 and 6.1.1.4'
H H 0.0000 0.0000 'International Tables Vol C Tables 4.2.6.8 and 6.1.1.4'
N N 0.0311 0.0180 'International Tables Vol C Tables 4.2.6.8 and 6.1.1.4'
O O 0.0492 0.0322 'International Tables Vol C Tables 4.2.6.8 and 6.1.1.4'
F F 0.0727 0.0534 'International Tables Vol C Tables 4.2.6.8 and 6.1.1.4'
S S 0.3331 0.5567 'International Tables Vol C Tables 4.2.6.8 and 6.1.1.4'
Mn Mn -0.5299 2.8052 'International Tables Vol C Tables 4.2.6.8 and 6.1.1.4'

loop_
_geom_angle_atom_site_label_1
_geom_angle_atom_site_label_2
_geom_angle_atom_site_label_3
_geom_angle
_geom_angle_site_symmetry_1
_geom_angle_site_symmetry_3
_geom_angle_publ_flag
O1 Mn N2 176.59(15) . . ?
O1 Mn N1 100.75(15) . . ?
N2 Mn N1 80.17(16) . . ?
O1 Mn N3 96.27(16) . . ?
N2 Mn N3 82.70(18) . . ?
N1 Mn N3 162.80(16) . . ?
O1 Mn N4 95.97(14) . . ?
N2 Mn N4 87.06(15) . . ?
N1 Mn N4 100.50(17) . . ?
N3 Mn N4 80.07(18) . . ?
O1 Mn N5 85.89(13) . . ?
N2 Mn N5 90.70(15) . . ?
N1 Mn N5 104.25(14) . . ?
N3 Mn N5 74.34(15) . . ?
N4 Mn N5 154.39(17) . . ?
O2 O1 Mn 110.4(2) . . ?
C26 O2 O1 109.0(3) . . ?
C1 N1 C9 118.8(4) . . ?
C1 N1 Mn 127.8(3) . . ?
C9 N1 Mn 113.4(3) . . ?
C10 N2 C8 123.7(4) . . ?
C10 N2 Mn 119.6(4) . . ?
C8 N2 Mn 116.7(3) . . ?
C18 N3 C11 112.0(4) . . ?
C18 N3 C12 110.9(4) . . ?
C11 N3 C12 110.5(4) . . ?
C18 N3 Mn 108.2(3) . . ?
C11 N3 Mn 108.1(3) . . ?
C12 N3 Mn 106.9(3) . . ?
C13 N4 C17 120.4(5) . . ?
C13 N4 Mn 108.8(4) . . ?
C17 N4 Mn 129.6(4) . . ?
C19 N5 C23 118.8(4) . . ?
C19 N5 Mn 108.8(3) . . ?
C23 N5 Mn 132.4(3) . . ?
N1 C1 C2 122.4(5) . . ?
N1 C1 H1 118.8 . . ?
C2 C1 H1 118.8 . . ?
C3 C2 C1 118.4(6) . . ?
C3 C2 H2 120.8 . . ?
C1 C2 H2 120.8 . . ?
C2 C3 C4 121.2(6) . . ?
C2 C3 H3 119.4 . . ?
C4 C3 H3 119.4 . . ?
C3 C4 C9 117.1(5) . . ?
C3 C4 C5 124.6(6) . . ?
C9 C4 C5 118.2(6) . . ?
C6 C5 C4 119.4(6) . . ?
C6 C5 H5 120.3 . . ?
C4 C5 H5 120.3 . . ?
C5 C6 C7 122.5(6) . . ?
C5 C6 H6 118.7 . . ?
C7 C6 H6 118.7 . . ?
C8 C7 C6 120.1(6) . . ?
C8 C7 H7 120.0 . . ?
C6 C7 H7 120.0 . . ?
C7 C8 N2 128.9(5) . . ?
C7 C8 C9 117.9(5) . . ?
N2 C8 C9 113.2(4) . . ?
N1 C9 C4 121.9(5) . . ?
N1 C9 C8 116.2(4) . . ?
C4 C9 C8 121.9(5) . . ?
O3 C10 N2 127.5(6) . . ?
O3 C10 C11 119.0(5) . . ?
N2 C10 C11 113.5(4) . . ?
C10 C11 N3 114.4(4) . . ?
C10 C11 H11A 108.7 . . ?
N3 C11 H11A 108.7 . . ?
C10 C11 H11B 108.7 . . ?
N3 C11 H11B 108.7 . . ?
H11A C11 H11B 107.6 . . ?
C13 C12 N3 112.3(5) . . ?
C13 C12 H12A 109.1 . . ?
N3 C12 H12A 109.1 . . ?
C13 C12 H12B 109.1 . . ?
N3 C12 H12B 109.1 . . ?
H12A C12 H12B 107.9 . . ?
N4 C13 C14 121.3(7) . . ?
N4 C13 C12 116.4(4) . . ?
C14 C13 C12 122.1(7) . . ?
C15 C14 C13 117.6(8) . . ?
C15 C14 H14 121.2 . . ?
C13 C14 H14 121.2 . . ?
C16 C15 C14 121.5(6) . . ?
C16 C15 H15 119.2 . . ?
C14 C15 H15 119.2 . . ?
C15 C16 C17 118.8(8) . . ?
C15 C16 H16 120.6 . . ?
C17 C16 H16 120.6 . . ?
N4 C17 C16 120.2(8) . . ?
N4 C17 C24 119.6(5) . . ?
C16 C17 C24 120.1(7) . . ?
N3 C18 C19 111.2(4) . . ?
N3 C18 H18A 109.4 . . ?
C19 C18 H18A 109.4 . . ?
N3 C18 H18B 109.4 . . ?
C19 C18 H18B 109.4 . . ?
H18A C18 H18B 108.0 . . ?
N5 C19 C20 122.8(5) . . ?
N5 C19 C18 116.1(4) . . ?
C20 C19 C18 121.2(5) . . ?
C21 C20 C19 118.5(6) . . ?
C21 C20 H20 120.7 . . ?
C19 C20 H20 120.7 . . ?
C22 C21 C20 119.2(5) . . ?
C22 C21 H21 120.4 . . ?
C20 C21 H21 120.4 . . ?
C21 C22 C23 120.5(5) . . ?
C21 C22 H22 119.8 . . ?
C23 C22 H22 119.8 . . ?
N5 C23 C22 120.2(5) . . ?
N5 C23 C25 118.0(4) . . ?
C22 C23 C25 121.8(5) . . ?
C17 C24 H24A 109.5 . . ?
C17 C24 H24B 109.5 . . ?
H24A C24 H24B 109.5 . . ?
C17 C24 H24C 109.5 . . ?
H24A C24 H24C 109.5 . . ?
H24B C24 H24C 109.5 . . ?
C23 C25 H25A 109.5 . . ?
C23 C25 H25B 109.5 . . ?
H25A C25 H25B 109.5 . . ?
C23 C25 H25C 109.5 . . ?
H25A C25 H25C 109.5 . . ?
H25B C25 H25C 109.5 . . ?
O2 C26 C27 101.2(5) . . ?
O2 C26 C29 110.0(4) . . ?
C27 C26 C29 113.1(5) . . ?
O2 C26 C28 109.7(4) . . ?
C27 C26 C28 108.6(6) . . ?
C29 C26 C28 113.5(5) . . ?
C26 C27 H27A 109.5 . . ?
C26 C27 H27B 109.5 . . ?
H27A C27 H27B 109.5 . . ?
C26 C27 H27C 109.5 . . ?
H27A C27 H27C 109.5 . . ?
H27B C27 H27C 109.5 . . ?
C26 C28 H28A 109.5 . . ?
C26 C28 H28B 109.5 . . ?
H28A C28 H28B 109.5 . . ?
C26 C28 H28C 109.5 . . ?
H28A C28 H28C 109.5 . . ?
H28B C28 H28C 109.5 . . ?
C34 C29 C30 118.4(6) . . ?
C34 C29 C26 122.1(6) . . ?
C30 C29 C26 119.5(6) . . ?
C31 C30 C29 121.7(8) . . ?
C31 C30 H30 119.2 . . ?
C29 C30 H30 119.2 . . ?
C30 C31 C32 118.5(8) . . ?
C30 C31 H31 120.8 . . ?
C32 C31 H31 120.8 . . ?
C33 C32 C31 121.9(8) . . ?
C33 C32 H32 119.1 . . ?
C31 C32 H32 119.1 . . ?
C32 C33 C34 119.4(9) . . ?
C32 C33 H33 120.3 . . ?
C34 C33 H33 120.3 . . ?
C29 C34 C33 120.2(8) . . ?
C29 C34 H34 119.9 . . ?
C33 C34 H34 119.9 . . ?
O11 S O12 115.6(4) . . ?
O11 S O13 113.5(5) . . ?
O12 S O13 116.8(4) . . ?
O11 S C35 105.9(6) . . ?
O12 S C35 102.1(4) . . ?
O13 S C35 100.2(5) . . ?
F13 C35 F12 108.8(10) . . ?
F13 C35 F11 105.0(10) . . ?
F12 C35 F11 107.0(10) . . ?
F13 C35 S 114.3(9) . . ?
F12 C35 S 110.7(8) . . ?
F11 C35 S 110.7(8) . . ?
N1S C1S C2S 179.0(9) . . ?
C1S C2S H2SA 109.5 . . ?
C1S C2S H2SB 109.5 . . ?
H2SA C2S H2SB 109.5 . . ?
C1S C2S H2SC 109.5 . . ?
H2SA C2S H2SC 109.5 . . ?
H2SB C2S H2SC 109.5 . . ?

loop_
_geom_bond_atom_site_label_1
_geom_bond_atom_site_label_2
_geom_bond_distance
_geom_bond_site_symmetry_2
_geom_bond_publ_flag
Mn O1 1.849(3) . ?
Mn N2 1.955(4) . ?
Mn N1 2.044(4) . ?
Mn N3 2.100(4) . ?
Mn N4 2.284(4) . ?
Mn N5 2.394(4) . ?
O1 O2 1.466(4) . ?
O2 C26 1.451(6) . ?
O3 C10 1.228(6) . ?
N1 C1 1.340(7) . ?
N1 C9 1.376(6) . ?
N2 C10 1.353(7) . ?
N2 C8 1.406(7) . ?
N3 C18 1.471(7) . ?
N3 C11 1.502(6) . ?
N3 C12 1.506(6) . ?
N4 C13 1.328(8) . ?
N4 C17 1.374(8) . ?
N5 C19 1.336(6) . ?
N5 C23 1.351(6) . ?
C1 C2 1.406(8) . ?
C1 H1 0.9500 . ?
C2 C3 1.370(9) . ?
C2 H2 0.9500 . ?
C3 C4 1.405(10) . ?
C3 H3 0.9500 . ?
C4 C9 1.408(8) . ?
C4 C5 1.417(8) . ?
C5 C6 1.352(11) . ?
C5 H5 0.9500 . ?
C6 C7 1.404(10) . ?
C6 H6 0.9500 . ?
C7 C8 1.383(7) . ?
C7 H7 0.9500 . ?
C8 C9 1.413(7) . ?
C10 C11 1.501(8) . ?
C11 H11A 0.9900 . ?
C11 H11B 0.9900 . ?
C12 C13 1.486(10) . ?
C12 H12A 0.9900 . ?
C12 H12B 0.9900 . ?
C13 C14 1.406(8) . ?
C14 C15 1.385(14) . ?
C14 H14 0.9500 . ?
C15 C16 1.360(14) . ?
C15 H15 0.9500 . ?
C16 C17 1.391(9) . ?
C16 H16 0.9500 . ?
C17 C24 1.471(11) . ?
C18 C19 1.503(8) . ?
C18 H18A 0.9900 . ?
C18 H18B 0.9900 . ?
C19 C20 1.388(8) . ?
C20 C21 1.377(9) . ?
C20 H20 0.9500 . ?
C21 C22 1.355(9) . ?
C21 H21 0.9500 . ?
C22 C23 1.405(7) . ?
C22 H22 0.9500 . ?
C23 C25 1.482(8) . ?
C24 H24A 0.9800 . ?
C24 H24B 0.9800 . ?
C24 H24C 0.9800 . ?
C25 H25A 0.9800 . ?
C25 H25B 0.9800 . ?
C25 H25C 0.9800 . ?
C26 C27 1.521(8) . ?
C26 C29 1.522(8) . ?
C26 C28 1.532(9) . ?
C27 H27A 0.9800 . ?
C27 H27B 0.9800 . ?
C27 H27C 0.9800 . ?
C28 H28A 0.9800 . ?
C28 H28B 0.9800 . ?
C28 H28C 0.9800 . ?
C29 C34 1.377(9) . ?
C29 C30 1.408(9) . ?
C30 C31 1.372(11) . ?
C30 H30 0.9500 . ?
C31 C32 1.377(14) . ?
C31 H31 0.9500 . ?
C32 C33 1.366(15) . ?
C32 H32 0.9500 . ?
C33 C34 1.404(11) . ?
C33 H33 0.9500 . ?
C34 H34 0.9500 . ?
S O11 1.405(7) . ?
S O12 1.413(5) . ?
S O13 1.440(7) . ?
S C35 1.768(10) . ?
F11 C35 1.352(14) . ?
F12 C35 1.344(12) . ?
F13 C35 1.290(12) . ?
N1S C1S 1.139(10) . ?
C1S C2S 1.438(12) . ?
C2S H2SA 0.9800 . ?
C2S H2SB 0.9800 . ?
C2S H2SC 0.9800 . ?

loop_
_geom_hbond_atom_site_label_D
_geom_hbond_atom_site_label_H
_geom_hbond_atom_site_label_A
_geom_hbond_distance_DH
_geom_hbond_distance_HA
_geom_hbond_distance_DA
_geom_hbond_angle_DHA
_geom_hbond_site_symmetry_A
C1 H1 O2 0.95 2.51 3.115(6) 121.4 .
C1 H1 O12 0.95 2.37 3.084(7) 131.6 1_455
C7 H7 O3 0.95 2.32 2.898(9) 118.9 .
C12 H12A O11 0.99 2.35 3.275(9) 154.6 1_545
C16 H16 O12 0.95 2.41 3.311(11) 158.2 .
C18 H18A O13 0.99 2.43 3.415(8) 178.0 1_545
C22 H22 O3 0.95 2.45 3.368(7) 163.3 1_455
C24 H24A O13 0.98 2.47 3.422(9) 163.5 .
C24 H24C O2 0.98 2.56 3.414(8) 145.3 .

loop_
_geom_torsion_atom_site_label_1
_geom_torsion_atom_site_label_2
_geom_torsion_atom_site_label_3
_geom_torsion_atom_site_label_4
_geom_torsion
_geom_torsion_site_symmetry_1
_geom_torsion_site_symmetry_2
_geom_torsion_site_symmetry_3
_geom_torsion_site_symmetry_4
_geom_torsion_publ_flag
N1 Mn O1 O2 55.9(3) . . . . ?
N3 Mn O1 O2 -126.6(2) . . . . ?
N4 Mn O1 O2 -46.0(3) . . . . ?
N5 Mn O1 O2 159.7(2) . . . . ?
Mn O1 O2 C26 150.9(3) . . . . ?
C9 N1 C1 C2 1.1(8) . . . . ?
Mn N1 C1 C2 -176.5(5) . . . . ?
N1 C1 C2 C3 -0.2(10) . . . . ?
C1 C2 C3 C4 0.0(12) . . . . ?
C2 C3 C4 C9 -0.6(11) . . . . ?
C2 C3 C4 C5 179.4(8) . . . . ?
C3 C4 C5 C6 -179.5(7) . . . . ?
C9 C4 C5 C6 0.5(10) . . . . ?
C4 C5 C6 C7 0.7(11) . . . . ?
C5 C6 C7 C8 -1.9(10) . . . . ?
C6 C7 C8 N2 -177.9(5) . . . . ?
C6 C7 C8 C9 1.9(8) . . . . ?
C10 N2 C8 C7 3.8(8) . . . . ?
Mn N2 C8 C7 -173.5(4) . . . . ?
C10 N2 C8 C9 -176.0(4) . . . . ?
Mn N2 C8 C9 6.7(5) . . . . ?
C1 N1 C9 C4 -1.8(7) . . . . ?
Mn N1 C9 C4 176.1(4) . . . . ?
C1 N1 C9 C8 -180.0(4) . . . . ?
Mn N1 C9 C8 -2.0(5) . . . . ?
C3 C4 C9 N1 1.5(9) . . . . ?
C5 C4 C9 N1 -178.5(6) . . . . ?
C3 C4 C9 C8 179.6(6) . . . . ?
C5 C4 C9 C8 -0.4(9) . . . . ?
C7 C8 C9 N1 177.4(5) . . . . ?
N2 C8 C9 N1 -2.8(6) . . . . ?
C7 C8 C9 C4 -0.8(8) . . . . ?
N2 C8 C9 C4 179.0(5) . . . . ?
C8 N2 C10 O3 -1.1(8) . . . . ?
Mn N2 C10 O3 176.1(4) . . . . ?
C8 N2 C10 C11 177.1(4) . . . . ?
Mn N2 C10 C11 -5.6(6) . . . . ?
O3 C10 C11 N3 -168.3(5) . . . . ?
N2 C10 C11 N3 13.3(6) . . . . ?
C18 N3 C11 C10 -133.1(5) . . . . ?
C12 N3 C11 C10 102.7(5) . . . . ?
Mn N3 C11 C10 -14.0(5) . . . . ?
C18 N3 C12 C13 158.6(4) . . . . ?
C11 N3 C12 C13 -76.6(5) . . . . ?
Mn N3 C12 C13 40.8(5) . . . . ?
C17 N4 C13 C14 5.1(8) . . . . ?
Mn N4 C13 C14 -163.5(4) . . . . ?
C17 N4 C13 C12 -169.4(4) . . . . ?
Mn N4 C13 C12 21.9(5) . . . . ?
N3 C12 C13 N4 -43.8(6) . . . . ?
N3 C12 C13 C14 141.7(5) . . . . ?
N4 C13 C14 C15 -3.0(9) . . . . ?
C12 C13 C14 C15 171.2(5) . . . . ?
C13 C14 C15 C16 -1.1(10) . . . . ?
C14 C15 C16 C17 2.9(10) . . . . ?
C13 N4 C17 C16 -3.2(8) . . . . ?
Mn N4 C17 C16 162.8(4) . . . . ?
C13 N4 C17 C24 174.2(5) . . . . ?
Mn N4 C17 C24 -19.8(7) . . . . ?
C15 C16 C17 N4 -0.8(9) . . . . ?
C15 C16 C17 C24 -178.2(6) . . . . ?
C11 N3 C18 C19 67.8(5) . . . . ?
C12 N3 C18 C19 -168.3(4) . . . . ?
Mn N3 C18 C19 -51.3(5) . . . . ?
C23 N5 C19 C20 -0.3(7) . . . . ?
Mn N5 C19 C20 179.8(4) . . . . ?
C23 N5 C19 C18 179.7(4) . . . . ?
Mn N5 C19 C18 -0.2(5) . . . . ?
N3 C18 C19 N5 32.7(6) . . . . ?
N3 C18 C19 C20 -147.3(5) . . . . ?
N5 C19 C20 C21 2.3(8) . . . . ?
C18 C19 C20 C21 -177.6(5) . . . . ?
C19 C20 C21 C22 -2.9(8) . . . . ?
C20 C21 C22 C23 1.6(8) . . . . ?
C19 N5 C23 C22 -1.2(6) . . . . ?
Mn N5 C23 C22 178.7(3) . . . . ?
C19 N5 C23 C25 177.3(4) . . . . ?
Mn N5 C23 C25 -2.8(6) . . . . ?
C21 C22 C23 N5 0.5(7) . . . . ?
C21 C22 C23 C25 -177.9(5) . . . . ?
O1 O2 C26 C27 173.3(4) . . . . ?
O1 O2 C26 C29 -66.8(5) . . . . ?
O1 O2 C26 C28 58.7(5) . . . . ?
O2 C26 C29 C34 109.6(6) . . . . ?
C27 C26 C29 C34 -138.1(6) . . . . ?
C28 C26 C29 C34 -13.8(7) . . . . ?
O2 C26 C29 C30 -68.5(6) . . . . ?
C27 C26 C29 C30 43.8(7) . . . . ?
C28 C26 C29 C30 168.2(5) . . . . ?
C34 C29 C30 C31 0.4(9) . . . . ?
C26 C29 C30 C31 178.5(5) . . . . ?
C29 C30 C31 C32 0.0(10) . . . . ?
C30 C31 C32 C33 -0.5(12) . . . . ?
C31 C32 C33 C34 0.5(13) . . . . ?
C30 C29 C34 C33 -0.3(9) . . . . ?
C26 C29 C34 C33 -178.4(6) . . . . ?
C32 C33 C34 C29 -0.1(12) . . . . ?
O11 S C35 F13 61.7(11) . . . . ?
O12 S C35 F13 -59.7(11) . . . . ?
O13 S C35 F13 179.9(10) . . . . ?
O11 S C35 F12 -61.5(10) . . . . ?
O12 S C35 F12 177.1(9) . . . . ?
O13 S C35 F12 56.7(10) . . . . ?
O11 S C35 F11 -180.0(7) . . . . ?
O12 S C35 F11 58.6(9) . . . . ?
O13 S C35 F11 -61.8(8) . . . . ?
